data_2219229
loop_
_publ_author_name
'Yeap, Chin Sing'
'Kia, Reza'
'Fun, Hoong-Kun'

_publ_section_title 4,4',5,5'-Tetramethyl-2,2'-[1,1'-(propane-1,3-diyldinitrilo)diethylidyne]diphenol
_journal_coeditor_code AT2621
_journal_issue 9
_journal_name_full 'Acta Crystallographica Section E'
_journal_page_first o1854
_journal_paper_doi 10.1107/S1600536808027220
_journal_volume 64
_journal_year 2008
_chemical_formula_iupac 'C23 H30 N2 O2'
_chemical_formula_moiety 'C23 H30 N2 O2'
_chemical_formula_sum 'C23 H30 N2 O2'
_chemical_formula_weight 366.49
_chemical_name_systematic 4,4',5,5'-Tetramethyl-2,2'-[1,1'-(propane-1,3-diyldinitrilo)diethylidyne]diphenol
_space_group_IT_number 15
_symmetry_cell_setting monoclinic
_symmetry_space_group_name_Hall '-C 2yc'
_symmetry_space_group_name_H-M 'C 1 2/c 1'
_atom_sites_solution_hydrogens geom
_atom_sites_solution_primary direct
_atom_sites_solution_secondary difmap
_audit_creation_method SHELXL-97
_cell_angle_alpha 90.00
_cell_angle_beta 102.090(5)
_cell_angle_gamma 90.00
_cell_formula_units_Z 4
_cell_length_a 28.6398(12)
_cell_length_b 5.1264(2)
_cell_length_c 13.3856(5)
_cell_measurement_reflns_used 2732
_cell_measurement_temperature 100.00(10)
_cell_measurement_theta_max 31.07
_cell_measurement_theta_min 3.13
_cell_volume 1921.67(14)
_computing_cell_refinement 'APEX2 (Bruker, 2005)'
_computing_data_collection 'APEX2 (Bruker, 2005)'
_computing_data_reduction 'SAINT (Bruker, 2005)'
_computing_molecular_graphics 'SHELXTL (Sheldrick, 2008)'
_computing_publication_material
;
SHELXTL (Sheldrick, 2008), PLATON (Spek, 2003)
;
_computing_structure_refinement 'SHELXTL (Sheldrick, 2008)'
_computing_structure_solution 'SHELXTL (Sheldrick, 2008)'
_diffrn_ambient_temperature 100.00(10)
_diffrn_measured_fraction_theta_full 0.997
_diffrn_measured_fraction_theta_max 0.997
_diffrn_measurement_device_type
;
Bruker SMART APEXII CCD area-detector diffractometer
;
_diffrn_measurement_method '\f and \w scans'
_diffrn_radiation_monochromator graphite
_diffrn_radiation_source 'fine-focus sealed tube'
_diffrn_radiation_type MoK\a
_diffrn_radiation_wavelength 0.71073
_diffrn_reflns_av_R_equivalents 0.0651
_diffrn_reflns_av_sigmaI/netI 0.0560
_diffrn_reflns_limit_h_max 40
_diffrn_reflns_limit_h_min -40
_diffrn_reflns_limit_k_max 7
_diffrn_reflns_limit_k_min -6
_diffrn_reflns_limit_l_max 19
_diffrn_reflns_limit_l_min -19
_diffrn_reflns_number 22388
_diffrn_reflns_theta_full 30.62
_diffrn_reflns_theta_max 30.62
_diffrn_reflns_theta_min 2.91
_diffrn_standards_number 0
_exptl_absorpt_coefficient_mu 0.081
_exptl_absorpt_correction_T_max 0.9966
_exptl_absorpt_correction_T_min 0.9593
_exptl_absorpt_correction_type multi-scan
_exptl_absorpt_process_details '(<i>SADABS</i>; Bruker, 2005)'
_exptl_crystal_colour yellow
_exptl_crystal_density_diffrn 1.263
_exptl_crystal_density_method 'not measured'
_exptl_crystal_description Plate
_exptl_crystal_F_000 792
_exptl_crystal_size_max 0.52
_exptl_crystal_size_mid 0.18
_exptl_crystal_size_min 0.04
_refine_diff_density_max 0.426
_refine_diff_density_min -0.228
_refine_ls_extinction_method none
_refine_ls_goodness_of_fit_ref 1.091
_refine_ls_hydrogen_treatment mixed
_refine_ls_matrix_type full
_refine_ls_number_parameters 134
_refine_ls_number_reflns 2955
_refine_ls_number_restraints 0
_refine_ls_restrained_S_all 1.091
_refine_ls_R_factor_all 0.0893
_refine_ls_R_factor_gt 0.0610
_refine_ls_shift/su_max 0.000
_refine_ls_shift/su_mean 0.000
_refine_ls_structure_factor_coef Fsqd
_refine_ls_weighting_details 'calc w=1/[\s^2^(Fo^2^)+(0.0692P)^2^+1.4537P] where P=(Fo^2^+2Fc^2^)/3'
_refine_ls_weighting_scheme calc
_refine_ls_wR_factor_gt 0.1498
_refine_ls_wR_factor_ref 0.1631
_reflns_number_gt 2125
_reflns_number_total 2955
_reflns_threshold_expression I>2\s(I)
_cod_data_source_file at2621.cif
_cod_data_source_block I
_cod_original_cell_volume 1921.67(13)
_cod_original_sg_symbol_H-M 'C 2/c'
_cod_database_code 2219229
_cod_database_fobs_code 2219229

loop_
_symmetry_equiv_pos_as_xyz
x,y,z
-x,y,-z+1/2
x+1/2,y+1/2,z
-x+1/2,y+1/2,-z+1/2
-x,-y,-z
x,-y,z-1/2
-x+1/2,-y+1/2,-z
x+1/2,-y+1/2,z-1/2

loop_
_atom_site_type_symbol
_atom_site_label
_atom_site_fract_x
_atom_site_fract_y
_atom_site_fract_z
_atom_site_U_iso_or_equiv
_atom_site_adp_type
_atom_site_calc_flag
_atom_site_refinement_flags
_atom_site_occupancy
O O1 0.39432(4) 0.1912(2) 0.79198(8) 0.0228(3) Uani d . 1
N N1 0.44358(4) 0.3691(2) 0.67166(9) 0.0198(3) Uani d . 1
C C1 0.37375(5) 0.0311(3) 0.71524(10) 0.0186(3) Uani d . 1
C C2 0.33866(5) -0.1421(3) 0.73211(11) 0.0202(3) Uani d . 1
H H2A 0.3305 -0.1439 0.7958 0.024 Uiso calc R 1
C C3 0.31557(5) -0.3111(3) 0.65766(11) 0.0196(3) Uani d . 1
C C4 0.32783(5) -0.3098(3) 0.56081(11) 0.0201(3) Uani d . 1
C C5 0.36250(5) -0.1379(3) 0.54410(11) 0.0195(3) Uani d . 1
H H5A 0.3705 -0.1376 0.4803 0.023 Uiso calc R 1
C C6 0.38627(5) 0.0367(3) 0.61851(10) 0.0184(3) Uani d . 1
C C7 0.42271(5) 0.2204(3) 0.59795(11) 0.0193(3) Uani d . 1
C C8 0.48072(5) 0.5502(3) 0.65557(11) 0.0220(3) Uani d . 1
H H8A 0.4677 0.6654 0.5991 0.026 Uiso calc R 1
H H8B 0.5067 0.4524 0.6373 0.026 Uiso calc R 1
C C9 0.5000 0.7123(4) 0.7500 0.0228(4) Uani d S 1
C C10 0.27787(5) -0.4945(3) 0.67857(12) 0.0248(3) Uani d . 1
H H10A 0.2721 -0.4610 0.7455 0.037 Uiso calc R 1
H H10B 0.2885 -0.6712 0.6750 0.037 Uiso calc R 1
H H10C 0.2489 -0.4686 0.6285 0.037 Uiso calc R 1
C C11 0.30396(6) -0.4918(3) 0.47727(12) 0.0261(3) Uani d . 1
H H11A 0.3177 -0.4684 0.4183 0.039 Uiso calc R 1
H H11B 0.2704 -0.4542 0.4597 0.039 Uiso calc R 1
H H11C 0.3086 -0.6688 0.5006 0.039 Uiso calc R 1
C C12 0.43456(6) 0.2315(4) 0.49364(12) 0.0292(4) Uani d . 1
H H12A 0.4686 0.2325 0.5005 0.044 Uiso calc R 1
H H12B 0.4213 0.3873 0.4592 0.044 Uiso calc R 1
H H12C 0.4213 0.0818 0.4547 0.044 Uiso calc R 1
H H1O1 0.4165(8) 0.284(5) 0.7632(17) 0.052(6) Uiso d . 1
H H9 0.5269(6) 0.827(4) 0.7343(13) 0.028(5) Uiso d . 1

loop_
_atom_site_aniso_label
_atom_site_aniso_U_11
_atom_site_aniso_U_22
_atom_site_aniso_U_33
_atom_site_aniso_U_12
_atom_site_aniso_U_13
_atom_site_aniso_U_23
O1 0.0254(6) 0.0245(6) 0.0186(5) -0.0057(4) 0.0047(4) -0.0014(4)
N1 0.0172(6) 0.0191(6) 0.0228(6) 0.0000(5) 0.0038(5) 0.0027(5)
C1 0.0181(6) 0.0182(7) 0.0184(6) 0.0019(5) 0.0014(5) 0.0010(5)
C2 0.0209(7) 0.0211(7) 0.0190(7) 0.0013(6) 0.0053(5) 0.0021(6)
C3 0.0177(6) 0.0157(7) 0.0246(7) 0.0013(5) 0.0028(5) 0.0027(6)
C4 0.0184(6) 0.0173(7) 0.0230(7) 0.0025(5) 0.0008(5) -0.0001(6)
C5 0.0208(7) 0.0197(7) 0.0177(6) 0.0036(6) 0.0031(5) 0.0005(5)
C6 0.0171(6) 0.0193(7) 0.0185(6) 0.0011(5) 0.0034(5) 0.0022(5)
C7 0.0184(6) 0.0195(7) 0.0199(7) 0.0016(5) 0.0035(5) 0.0031(5)
C8 0.0200(7) 0.0212(7) 0.0249(7) -0.0008(6) 0.0050(6) 0.0037(6)
C9 0.0192(10) 0.0193(11) 0.0297(11) 0.000 0.0045(8) 0.000
C10 0.0220(7) 0.0207(8) 0.0314(8) -0.0012(6) 0.0050(6) 0.0022(6)
C11 0.0266(8) 0.0222(8) 0.0271(8) 0.0004(6) -0.0001(6) -0.0037(6)
C12 0.0312(8) 0.0347(9) 0.0232(7) -0.0063(7) 0.0094(6) -0.0001(7)

loop_
_atom_type_symbol
_atom_type_description
_atom_type_scat_dispersion_real
_atom_type_scat_dispersion_imag
_atom_type_scat_source
C C 0.0033 0.0016 'International Tables Vol C Tables 4.2.6.8 and 6.1.1.4'
H H 0.0000 0.0000 'International Tables Vol C Tables 4.2.6.8 and 6.1.1.4'
N N 0.0061 0.0033 'International Tables Vol C Tables 4.2.6.8 and 6.1.1.4'
O O 0.0106 0.0060 'International Tables Vol C Tables 4.2.6.8 and 6.1.1.4'

loop_
_geom_angle_atom_site_label_1
_geom_angle_atom_site_label_2
_geom_angle_atom_site_label_3
_geom_angle_site_symmetry_1
_geom_angle_site_symmetry_3
_geom_angle
C1 O1 H1O1 . . 102.7(14)
C7 N1 C8 . . 119.85(12)
O1 C1 C2 . . 118.58(12)
O1 C1 C6 . . 122.04(13)
C2 C1 C6 . . 119.38(13)
C3 C2 C1 . . 122.37(13)
C3 C2 H2A . . 118.8
C1 C2 H2A . . 118.8
C2 C3 C4 . . 119.08(13)
C2 C3 C10 . . 120.86(13)
C4 C3 C10 . . 120.06(13)
C5 C4 C3 . . 118.52(13)
C5 C4 C11 . . 120.34(13)
C3 C4 C11 . . 121.14(13)
C4 C5 C6 . . 123.38(13)
C4 C5 H5A . . 118.3
C6 C5 H5A . . 118.3
C5 C6 C1 . . 117.27(13)
C5 C6 C7 . . 122.12(12)
C1 C6 C7 . . 120.61(13)
N1 C7 C6 . . 117.88(12)
N1 C7 C12 . . 121.89(13)
C6 C7 C12 . . 120.22(13)
N1 C8 C9 . . 111.98(11)
N1 C8 H8A . . 109.2
C9 C8 H8A . . 109.2
N1 C8 H8B . . 109.2
C9 C8 H8B . . 109.2
H8A C8 H8B . . 107.9
C8 C9 C8 . 2_656 113.56(18)
C8 C9 H9 . . 107.5(10)
C8 C9 H9 2_656 . 109.0(10)
C3 C10 H10A . . 109.5
C3 C10 H10B . . 109.5
H10A C10 H10B . . 109.5
C3 C10 H10C . . 109.5
H10A C10 H10C . . 109.5
H10B C10 H10C . . 109.5
C4 C11 H11A . . 109.5
C4 C11 H11B . . 109.5
H11A C11 H11B . . 109.5
C4 C11 H11C . . 109.5
H11A C11 H11C . . 109.5
H11B C11 H11C . . 109.5
C7 C12 H12A . . 109.5
C7 C12 H12B . . 109.5
H12A C12 H12B . . 109.5
C7 C12 H12C . . 109.5
H12A C12 H12C . . 109.5
H12B C12 H12C . . 109.5

loop_
_geom_bond_atom_site_label_1
_geom_bond_atom_site_label_2
_geom_bond_site_symmetry_2
_geom_bond_distance
O1 C1 . 1.3497(17)
O1 H1O1 . 0.94(2)
N1 C7 . 1.2904(19)
N1 C8 . 1.4613(18)
C1 C2 . 1.395(2)
C1 C6 . 1.4143(19)
C2 C3 . 1.380(2)
C2 H2A . 0.9300
C3 C4 . 1.412(2)
C3 C10 . 1.501(2)
C4 C5 . 1.380(2)
C4 C11 . 1.506(2)
C5 C6 . 1.404(2)
C5 H5A . 0.9300
C6 C7 . 1.474(2)
C7 C12 . 1.505(2)
C8 C9 . 1.5169(19)
C8 H8A . 0.9700
C8 H8B . 0.9700
C9 C8 2_656 1.5169(19)
C9 H9 . 1.025(18)
C10 H10A . 0.9600
C10 H10B . 0.9600
C10 H10C . 0.9600
C11 H11A . 0.9600
C11 H11B . 0.9600
C11 H11C . 0.9600
C12 H12A . 0.9600
C12 H12B . 0.9600
C12 H12C . 0.9600

loop_
_geom_hbond_atom_site_label_D
_geom_hbond_atom_site_label_H
_geom_hbond_atom_site_label_A
_geom_hbond_site_symmetry_A
_geom_hbond_distance_DH
_geom_hbond_distance_HA
_geom_hbond_distance_DA
_geom_hbond_angle_DHA
_geom_hbond_publ_flag
O1 H1O1 N1 . 0.94(3) 1.63(2) 2.5237(17) 157(2) y
C12 H12C O1 6 0.9600 2.5700 3.466(2) 156.00 y

loop_
_geom_torsion_atom_site_label_1
_geom_torsion_atom_site_label_2
_geom_torsion_atom_site_label_3
_geom_torsion_atom_site_label_4
_geom_torsion_site_symmetry_4
_geom_torsion
O1 C1 C2 C3 . 179.52(13)
C6 C1 C2 C3 . 0.3(2)
C1 C2 C3 C4 . 0.1(2)
C1 C2 C3 C10 . -179.85(13)
C2 C3 C4 C5 . -0.2(2)
C10 C3 C4 C5 . 179.74(13)
C2 C3 C4 C11 . 179.51(13)
C10 C3 C4 C11 . -0.5(2)
C3 C4 C5 C6 . -0.1(2)
C11 C4 C5 C6 . -179.86(13)
C4 C5 C6 C1 . 0.5(2)
C4 C5 C6 C7 . -179.19(13)
O1 C1 C6 C5 . -179.81(13)
C2 C1 C6 C5 . -0.6(2)
O1 C1 C6 C7 . -0.1(2)
C2 C1 C6 C7 . 179.09(13)
C8 N1 C7 C6 . 178.61(12)
C8 N1 C7 C12 . -1.6(2)
C5 C6 C7 N1 . -178.28(13)
C1 C6 C7 N1 . 2.0(2)
C5 C6 C7 C12 . 1.9(2)
C1 C6 C7 C12 . -177.83(14)
C7 N1 C8 C9 . 178.56(13)
N1 C8 C9 C8 2_656 56.33(9)
